data_9014941
loop_
_publ_author_name
'Ertl, A.'
'Marschall, H.'
'Geister, G.'
'Henry, D.'
'Schertl, H. P.'
'Ntaflos, T.'
'Luvizotto, G.'
'Nasdala, L.'
'Tillmanns, E.'

_publ_section_title
;
 Metamorphic ultrahigh-pressure tourmaline: structure,
 chemistry, and correlations to P-T conditions
;
_journal_name_full 'American Mineralogist'
_journal_page_first 1
_journal_page_last 10
_journal_paper_doi 10.2138/am.2010.3283
_journal_volume 95
_journal_year 2010
_chemical_compound_source 'Saxonian Erzegebirge, Germany'
_chemical_formula_sum 'Al6.741 B3 Ca0.02 F0.1 Fe1.23 H3.09 K0.02 Mg0.978 Na0.86 O30.9 Si5.94 Ti0.111 Zn0.009'
_chemical_name_mineral Oxy-schorl
_space_group_IT_number 160
_symmetry_space_group_name_Hall 'R 3 -2"'
_symmetry_space_group_name_H-M 'R 3 m :H'
_cell_angle_alpha 90
_cell_angle_beta 90
_cell_angle_gamma 120
_cell_formula_units_Z 3
_cell_length_a 15.929
_cell_length_b 15.929
_cell_length_c 7.183
_cell_volume 1578.387
_database_code_amcsd 0004995
_exptl_crystal_density_diffrn 3.157
_cod_original_sg_symbol_H-M 'R 3 m'
_cod_original_formula_sum 'Na.86 Ca.02 K.02 Al6.741 Fe1.23 Ti.111 Mg.978 Zn.009 Si5.94 B3 O30.9 F.1 H3.09'
_cod_database_code 9014941

loop_
_space_group_symop_operation_xyz
x,y,z
2/3+x,1/3+y,1/3+z
1/3+x,2/3+y,2/3+z
x,x-y,z
2/3+x,1/3+x-y,1/3+z
1/3+x,2/3+x-y,2/3+z
-y,-x,z
2/3-y,1/3-x,1/3+z
1/3-y,2/3-x,2/3+z
-x+y,y,z
2/3-x+y,1/3+y,1/3+z
1/3-x+y,2/3+y,2/3+z
-y,x-y,z
2/3-y,1/3+x-y,1/3+z
1/3-y,2/3+x-y,2/3+z
-x+y,-x,z
2/3-x+y,1/3-x,1/3+z
1/3-x+y,2/3-x,2/3+z

loop_
_atom_site_label
_atom_site_fract_x
_atom_site_fract_y
_atom_site_fract_z
_atom_site_occupancy
_atom_site_U_iso_or_equiv
_atom_site_type_symbol
_atom_site_attached_hydrogens
NaX 0.00000 0.00000 0.22500 0.86000 0.02190 Na 0
CaX 0.00000 0.00000 0.22500 0.02000 0.02190 Ca 0
KX 0.00000 0.00000 0.22500 0.02000 0.02190 K 0
AlY 0.12241 0.06121 0.63418 0.54300 0.00765 Al 0
FeY 0.12241 0.06121 0.63418 0.41000 0.00765 Fe 0
TiY 0.12241 0.06121 0.63418 0.03700 0.00765 Ti 0
MgY 0.12241 0.06121 0.63418 0.01000 0.00765 Mg 0
ZnY 0.12241 0.06121 0.63418 0.00300 0.00765 Zn 0
AlZ 0.29781 0.26128 0.60853 0.84200 0.00541 Al 0
MgZ 0.29781 0.26128 0.60853 0.15800 0.00541 Mg 0
SiT 0.19157 0.18968 -0.00115 0.99000 0.00525 Si 0
AlT 0.19157 0.18968 -0.00115 0.01000 0.00525 Al 0
B 0.10999 0.21998 0.45260 1.00000 0.00680 B 0
O1 0.00000 0.00000 0.77080 0.81000 0.02240 O 0
O-H1 0.00000 0.00000 0.77080 0.09000 0.02240 O 1
F1 0.00000 0.00000 0.77080 0.10000 0.02240 F 0
O2 0.06101 0.12202 0.48628 1.00000 0.01300 O 0
O3 0.26269 0.13135 0.50873 1.00000 0.01580 O 0
H3 0.25200 0.12600 0.39700 1.00000 0.04200 H 0
O4 0.09338 0.18676 0.07027 1.00000 0.01067 O 0
O5 0.18558 0.09279 0.09176 1.00000 0.01051 O 0
O6 0.19525 0.18501 0.77532 1.00000 0.00927 O 0
O7 0.28521 0.28528 0.07611 1.00000 0.00885 O 0
O8 0.20931 0.27011 0.43816 1.00000 0.01020 O 0

loop_
_cod_changelog_entry_id
_cod_changelog_entry_author
_cod_changelog_entry_date
_cod_changelog_entry_text
1
;cod-tools version 3.8.0
Id: cif_guess_AMCSD_atom_types 9574 2023-05-10 09:00:05Z saulius
;
2023-05-10T18:55:38+03:00
;Derived atom types and hydrogen counts
from atom names that follow the AMCSD naming convention
(Wat == water, O-H == hydroxyl).
;

loop_
_cod_related_entry_id
_cod_related_entry_database
_cod_related_entry_code
1 AMCSD 0004995
